data_4504108
loop_
_publ_author_name
'Luo, Feng'
'Hu, De-xin'
'Xue, Lin'
'Che, Yun-xia'
'Zheng, Ji-min'

_publ_section_title
;
 Pillared 3d&#x2212;4f Frameworks with Rare 3D Architecture Showing the
 Coexistence of Ferromagnetic and Antiferromagnetic Interactions between
 Gadolinium Ions
;
_journal_issue 5
_journal_name_full 'Crystal Growth &amp; Design'
_journal_page_first 851
_journal_paper_doi 10.1021/cg060823l
_journal_volume 7
_journal_year 2007
_chemical_formula_sum 'C60 H40 Cl4 Cu5 Gd3 N10 O27'
_chemical_formula_weight 2264.27
_chemical_name_systematic
; 
 ? 
;
_space_group_IT_number 12
_symmetry_cell_setting monoclinic
_symmetry_space_group_name_Hall '-C 2y'
_symmetry_space_group_name_H-M 'C 1 2/m 1'
_atom_sites_solution_hydrogens geom
_atom_sites_solution_primary direct
_atom_sites_solution_secondary difmap
_audit_creation_method SHELXL-97
_cell_angle_alpha 90.00
_cell_angle_beta 97.93(3)
_cell_angle_gamma 90.00
_cell_formula_units_Z 4
_cell_length_a 10.224(2)
_cell_length_b 32.116(6)
_cell_length_c 21.038(4)
_cell_measurement_reflns_used 24569
_cell_measurement_temperature 293(2)
_cell_measurement_theta_max 27.54
_cell_measurement_theta_min 3.03
_cell_volume 6842(2)
_computing_cell_refinement 'rapid auto'
_computing_data_collection 'rapid auto'
_computing_data_reduction 'rapid auto'
_computing_molecular_graphics 'SHELXTL-97 (Sheldrick, 1997)'
_computing_publication_material 'SHELXTL-97 (Sheldrick, 1997)'
_computing_structure_refinement 'SHELXL-97 (Sheldrick, 1997)'
_computing_structure_solution 'SHELXS-97 (Sheldrick, 1990)'
_diffrn_ambient_temperature 293(2)
_diffrn_measured_fraction_theta_full 0.997
_diffrn_measured_fraction_theta_max 0.997
_diffrn_measurement_device_type 'rigaku r-axis rapid IP area detector'
_diffrn_measurement_method oscillation
_diffrn_radiation_monochromator graphite
_diffrn_radiation_source 'rotating anode'
_diffrn_radiation_type MoK\a
_diffrn_radiation_wavelength 0.71073
_diffrn_reflns_av_R_equivalents 0.0576
_diffrn_reflns_av_sigmaI/netI 0.0513
_diffrn_reflns_limit_h_max 13
_diffrn_reflns_limit_h_min -13
_diffrn_reflns_limit_k_max 41
_diffrn_reflns_limit_k_min -41
_diffrn_reflns_limit_l_max 26
_diffrn_reflns_limit_l_min -27
_diffrn_reflns_number 33397
_diffrn_reflns_theta_full 27.48
_diffrn_reflns_theta_max 27.48
_diffrn_reflns_theta_min 3.03
_exptl_absorpt_coefficient_mu 4.636
_exptl_absorpt_correction_T_max 0.8696
_exptl_absorpt_correction_T_min 0.3312
_exptl_absorpt_correction_type multi-scan
_exptl_absorpt_process_details SADABS
_exptl_crystal_colour Red
_exptl_crystal_density_diffrn 2.198
_exptl_crystal_density_method 'not measured'
_exptl_crystal_description Block
_exptl_crystal_F_000 4364
_exptl_crystal_size_max 0.31
_exptl_crystal_size_mid 0.06
_exptl_crystal_size_min 0.03
_refine_diff_density_max 1.141
_refine_diff_density_min -1.107
_refine_diff_density_rms 0.127
_refine_ls_extinction_method none
_refine_ls_goodness_of_fit_ref 1.076
_refine_ls_hydrogen_treatment constr
_refine_ls_matrix_type full
_refine_ls_number_parameters 508
_refine_ls_number_reflns 7967
_refine_ls_number_restraints 0
_refine_ls_restrained_S_all 1.076
_refine_ls_R_factor_all 0.0490
_refine_ls_R_factor_gt 0.0320
_refine_ls_shift/su_max 0.002
_refine_ls_shift/su_mean 0.000
_refine_ls_structure_factor_coef Fsqd
_refine_ls_weighting_details 'calc w=1/[\s^2^(Fo^2^)+(0.0276P)^2^+4.0481P] where P=(Fo^2^+2Fc^2^)/3'
_refine_ls_weighting_scheme calc
_refine_ls_wR_factor_gt 0.0682
_refine_ls_wR_factor_ref 0.0726
_reflns_number_gt 6179
_reflns_number_total 7967
_reflns_threshold_expression >2sigma(I)
_cod_data_source_file cg060823lsi20061121_070518.cif
_cod_data_source_block shelxl
_cod_depositor_comments
;
The following automatic conversions were performed:

'_symmetry_cell_setting' value 'Monoclinic' changed to 'monoclinic'
according to /home/saulius/struct/CIF-dictionaries/cif_core.dic
dictionary named 'cif_core.dic' version 2.4.1 from
2010-06-29.

'_exptl_absorpt_correction_type' value 'Multi-scan'
changed to 'multi-scan' according to
/home/saulius/struct/CIF-dictionaries/cif_core.dic dictionary named
'cif_core.dic' version 2.4.1 from 2010-06-29.

Automatic conversion script
Id: cif_fix_values 1715 2011-07-08 13:25:40Z adriana 
;
_cod_original_sg_symbol_H-M C2/m
_cod_database_code 4504108

loop_
_symmetry_equiv_pos_as_xyz
'x, y, z'
'-x, y, -z'
'x+1/2, y+1/2, z'
'-x+1/2, y+1/2, -z'
'-x, -y, -z'
'x, -y, z'
'-x+1/2, -y+1/2, -z'
'x+1/2, -y+1/2, z'

loop_
_atom_site_label
_atom_site_type_symbol
_atom_site_fract_x
_atom_site_fract_y
_atom_site_fract_z
_atom_site_U_iso_or_equiv
_atom_site_adp_type
_atom_site_occupancy
_atom_site_symmetry_multiplicity
_atom_site_calc_flag
_atom_site_refinement_flags
Cu1 Cu 0.93017(9) 0.0000 0.41212(5) 0.0435(2) Uani 1 2 d S
Cu2 Cu 0.44915(10) 0.0000 0.37414(5) 0.0460(2) Uani 1 2 d S
Cu3 Cu -0.00672(9) 0.0000 0.27969(5) 0.0441(2) Uani 1 2 d S
Cu4 Cu 0.43252(8) 0.0000 0.10767(5) 0.0387(2) Uani 1 2 d S
Cu5 Cu 0.16351(18) 0.0000 -0.03088(6) 0.0904(5) Uani 1 2 d S
Gd1 Gd 0.5000 0.240424(8) 0.5000 0.01617(7) Uani 1 2 d S
Gd2 Gd 0.375366(17) 0.253331(6) 0.206002(10) 0.01949(6) Uani 1 1 d .
Cl1 Cl 1.14938(14) 0.0000 0.38827(9) 0.0325(4) Uani 1 2 d S
Cl2 Cl 0.5000 0.0000 0.5000 0.0321(5) Uani 1 4 d S
Cl3 Cl -0.23370(15) 0.0000 0.29920(9) 0.0341(4) Uani 1 2 d S
Cl4 Cl 0.19780(14) 0.0000 0.09067(9) 0.0344(4) Uani 1 2 d S
Cl5 Cl 0.5000 0.0000 0.0000 0.0546(8) Uani 1 4 d S
C1 C 0.7685(4) 0.06597(13) 0.4529(2) 0.0256(9) Uani 1 1 d .
H1 H 0.7152 0.0439 0.4619 0.031 Uiso 1 1 calc R
C2 C 0.7247(4) 0.10597(13) 0.4606(2) 0.0213(9) Uani 1 1 d .
H2 H 0.6428 0.1105 0.4738 0.026 Uiso 1 1 calc R
C3 C 0.8033(3) 0.13951(12) 0.44854(19) 0.0156(8) Uani 1 1 d .
C4 C 0.9236(4) 0.13089(13) 0.4279(2) 0.0210(9) Uani 1 1 d .
H4 H 0.9790 0.1525 0.4191 0.025 Uiso 1 1 calc R
C5 C 0.9601(4) 0.09012(13) 0.4207(2) 0.0238(9) Uani 1 1 d .
H5 H 1.0408 0.0848 0.4066 0.029 Uiso 1 1 calc R
C6 C 0.7614(4) 0.18322(12) 0.46074(18) 0.0162(8) Uani 1 1 d .
C7 C 0.5259(4) 0.08022(14) 0.3240(2) 0.0287(10) Uani 1 1 d .
H7 H 0.5805 0.0649 0.3009 0.034 Uiso 1 1 calc R
C8 C 0.5295(4) 0.12280(13) 0.3204(2) 0.0239(9) Uani 1 1 d .
H8 H 0.5853 0.1357 0.2951 0.029 Uiso 1 1 calc R
C9 C 0.4494(4) 0.14681(13) 0.35482(19) 0.0192(8) Uani 1 1 d .
C10 C 0.3674(4) 0.12516(13) 0.3907(2) 0.0244(9) Uani 1 1 d .
H10 H 0.3113 0.1397 0.4140 0.029 Uiso 1 1 calc R
C11 C 0.3690(4) 0.08264(13) 0.3917(2) 0.0290(10) Uani 1 1 d .
H11 H 0.3128 0.0690 0.4160 0.035 Uiso 1 1 calc R
C12 C 0.4520(4) 0.19331(13) 0.35345(19) 0.0196(8) Uani 1 1 d .
C13 C 0.1519(4) 0.06825(14) 0.2428(2) 0.0317(10) Uani 1 1 d .
H13 H 0.2103 0.0474 0.2343 0.038 Uiso 1 1 calc R
C14 C 0.1917(4) 0.10913(13) 0.2406(2) 0.0249(9) Uani 1 1 d .
H14 H 0.2757 0.1156 0.2313 0.030 Uiso 1 1 calc R
C15 C 0.1055(4) 0.14059(12) 0.25245(19) 0.0178(8) Uani 1 1 d .
C16 C -0.0187(4) 0.12935(13) 0.2656(2) 0.0243(9) Uani 1 1 d .
H16 H -0.0800 0.1496 0.2728 0.029 Uiso 1 1 calc R
C17 C -0.0502(4) 0.08775(13) 0.2678(2) 0.0280(10) Uani 1 1 d .
H17 H -0.1332 0.0806 0.2776 0.034 Uiso 1 1 calc R
C18 C 0.1436(4) 0.18541(12) 0.24859(19) 0.0183(8) Uani 1 1 d .
C19 C 0.4004(4) 0.08805(14) 0.1282(2) 0.0269(9) Uani 1 1 d .
H19 H 0.3120 0.0818 0.1150 0.032 Uiso 1 1 calc R
C20 C 0.4357(4) 0.12917(13) 0.1372(2) 0.0252(9) Uani 1 1 d .
H20 H 0.3728 0.1502 0.1299 0.030 Uiso 1 1 calc R
C21 C 0.5670(4) 0.13862(13) 0.15715(19) 0.0188(8) Uani 1 1 d .
C22 C 0.6563(4) 0.10653(13) 0.1663(2) 0.0272(10) Uani 1 1 d .
H22 H 0.7454 0.1120 0.1789 0.033 Uiso 1 1 calc R
C23 C 0.6128(4) 0.06626(15) 0.1567(2) 0.0335(11) Uani 1 1 d .
H23 H 0.6741 0.0448 0.1637 0.040 Uiso 1 1 calc R
C24 C 0.6107(4) 0.18261(12) 0.1713(2) 0.0202(8) Uani 1 1 d .
C25 C 0.0423(6) -0.07716(18) -0.0807(3) 0.0520(15) Uani 1 1 d .
H25 H -0.0253 -0.0597 -0.0988 0.062 Uiso 1 1 calc R
C26 C 0.0258(5) -0.11925(16) -0.0888(2) 0.0364(11) Uani 1 1 d .
H26 H -0.0510 -0.1298 -0.1121 0.044 Uiso 1 1 calc R
C27 C 0.1238(4) -0.14583(13) -0.0620(2) 0.0250(9) Uani 1 1 d .
C28 C 0.2352(5) -0.12852(15) -0.0284(2) 0.0356(11) Uani 1 1 d .
H28 H 0.3033 -0.1455 -0.0093 0.043 Uiso 1 1 calc R
C29 C 0.2452(6) -0.08579(18) -0.0233(3) 0.0476(14) Uani 1 1 d .
H29 H 0.3222 -0.0746 -0.0013 0.057 Uiso 1 1 calc R
C30 C 0.1122(4) -0.19266(14) -0.0716(2) 0.0298(10) Uani 1 1 d .
N1 N 0.8849(3) 0.05756(11) 0.43309(18) 0.0233(8) Uani 1 1 d .
N2 N 0.4468(3) 0.05948(11) 0.35948(18) 0.0283(8) Uani 1 1 d .
N3 N 0.0324(3) 0.05710(11) 0.25654(19) 0.0267(8) Uani 1 1 d .
N4 N 0.4864(3) 0.05651(11) 0.13764(18) 0.0269(8) Uani 1 1 d .
N5 N 0.1502(5) -0.05977(14) -0.0483(2) 0.0497(12) Uani 1 1 d .
O1 O 0.6480(3) 0.18864(9) 0.47460(15) 0.0241(7) Uani 1 1 d .
O2 O 0.8430(2) 0.21203(8) 0.45625(14) 0.0220(6) Uani 1 1 d .
O3 O 0.5053(3) 0.21155(9) 0.31149(16) 0.0310(7) Uani 1 1 d .
O4 O 0.3968(3) 0.21239(8) 0.39624(13) 0.0203(6) Uani 1 1 d .
O5 O 0.2561(3) 0.19376(9) 0.23504(15) 0.0264(7) Uani 1 1 d .
O6 O 0.0597(3) 0.21228(9) 0.25970(15) 0.0249(6) Uani 1 1 d .
O7 O 0.5227(3) 0.21006(9) 0.16907(16) 0.0300(7) Uani 1 1 d .
O8 O 0.7310(3) 0.18890(10) 0.18577(16) 0.0325(8) Uani 1 1 d .
O9 O 0.0464(3) -0.20574(10) -0.12311(15) 0.0295(7) Uani 1 1 d .
O10 O 0.1706(5) -0.21478(12) -0.0290(2) 0.0679(13) Uani 1 1 d .
O11 O 0.3938(3) 0.27529(9) 0.59027(14) 0.0264(7) Uani 1 1 d .
O12 O 0.2934(3) 0.27768(10) 0.30633(14) 0.0276(7) Uani 1 1 d .
O13 O 0.2301(3) 0.22835(11) 0.11222(16) 0.0345(8) Uani 1 1 d .
O14 O 0.5000 0.2041(2) 0.0000 0.086(2) Uani 1 2 d S

loop_
_atom_site_aniso_label
_atom_site_aniso_U_11
_atom_site_aniso_U_22
_atom_site_aniso_U_33
_atom_site_aniso_U_23
_atom_site_aniso_U_13
_atom_site_aniso_U_12
Cu1 0.0484(5) 0.0116(4) 0.0756(7) 0.000 0.0265(5) 0.000
Cu2 0.0728(6) 0.0101(4) 0.0533(6) 0.000 0.0021(5) 0.000
Cu3 0.0539(5) 0.0104(4) 0.0688(7) 0.000 0.0107(5) 0.000
Cu4 0.0430(5) 0.0130(4) 0.0599(6) 0.000 0.0061(4) 0.000
Cu5 0.2020(16) 0.0162(6) 0.0584(8) 0.000 0.0366(9) 0.000
Gd1 0.01409(12) 0.00982(13) 0.02455(15) 0.000 0.00244(10) 0.000
Gd2 0.01692(9) 0.01248(10) 0.02938(12) -0.00139(8) 0.00430(8) -0.00135(7)
Cl1 0.0242(7) 0.0249(8) 0.0487(10) 0.000 0.0064(7) 0.000
Cl2 0.0294(10) 0.0340(13) 0.0332(12) 0.000 0.0051(9) 0.000
Cl3 0.0309(8) 0.0216(8) 0.0499(10) 0.000 0.0061(7) 0.000
Cl4 0.0292(7) 0.0221(8) 0.0522(11) 0.000 0.0060(7) 0.000
Cl5 0.087(2) 0.0385(16) 0.0440(16) 0.000 0.0297(16) 0.000
C1 0.027(2) 0.012(2) 0.040(3) -0.0003(19) 0.0094(19) -0.0050(15)
C2 0.0192(18) 0.018(2) 0.027(2) -0.0007(17) 0.0049(17) -0.0017(15)
C3 0.0136(16) 0.0125(19) 0.020(2) -0.0014(16) 0.0002(15) -0.0006(13)
C4 0.0181(18) 0.016(2) 0.030(2) 0.0006(17) 0.0075(17) -0.0040(14)
C5 0.0215(19) 0.017(2) 0.035(2) -0.0024(19) 0.0106(18) 0.0031(15)
C6 0.0196(18) 0.0124(19) 0.0159(19) -0.0011(15) 0.0001(15) 0.0005(14)
C7 0.040(2) 0.019(2) 0.028(2) -0.0027(19) 0.009(2) 0.0061(18)
C8 0.030(2) 0.017(2) 0.025(2) 0.0023(18) 0.0068(18) 0.0053(16)
C9 0.0240(19) 0.011(2) 0.021(2) 0.0003(15) -0.0001(16) -0.0028(14)
C10 0.028(2) 0.017(2) 0.031(2) -0.0019(18) 0.0114(19) -0.0023(16)
C11 0.040(2) 0.016(2) 0.032(2) 0.0018(19) 0.009(2) -0.0057(18)
C12 0.0212(19) 0.012(2) 0.024(2) 0.0009(16) -0.0030(17) -0.0025(14)
C13 0.033(2) 0.017(2) 0.045(3) -0.007(2) 0.006(2) 0.0061(17)
C14 0.0199(19) 0.018(2) 0.037(3) 0.0030(19) 0.0056(18) 0.0027(15)
C15 0.0201(18) 0.0105(19) 0.022(2) -0.0006(16) -0.0012(16) 0.0008(14)
C16 0.0213(19) 0.017(2) 0.036(3) -0.0011(19) 0.0088(18) 0.0033(15)
C17 0.024(2) 0.018(2) 0.042(3) 0.007(2) 0.0031(19) -0.0027(16)
C18 0.0233(19) 0.012(2) 0.018(2) 0.0020(16) -0.0024(16) 0.0010(14)
C19 0.0223(19) 0.023(2) 0.034(3) -0.006(2) 0.0007(18) -0.0039(16)
C20 0.0189(19) 0.017(2) 0.039(3) -0.0044(19) 0.0011(18) 0.0024(15)
C21 0.0201(19) 0.018(2) 0.019(2) -0.0008(16) 0.0041(16) -0.0005(14)
C22 0.0199(19) 0.020(2) 0.041(3) -0.004(2) 0.0004(18) -0.0006(15)
C23 0.030(2) 0.022(2) 0.047(3) 0.003(2) 0.002(2) 0.0056(18)
C24 0.027(2) 0.014(2) 0.021(2) -0.0006(16) 0.0051(17) -0.0022(15)
C25 0.078(4) 0.033(3) 0.044(3) 0.001(3) 0.005(3) 0.030(3)
C26 0.041(3) 0.032(3) 0.034(3) -0.008(2) -0.002(2) 0.014(2)
C27 0.033(2) 0.021(2) 0.022(2) -0.0054(18) 0.0059(18) 0.0014(17)
C28 0.043(3) 0.028(3) 0.033(3) 0.000(2) -0.003(2) -0.002(2)
C29 0.071(4) 0.037(3) 0.033(3) -0.006(3) 0.001(3) -0.015(3)
C30 0.033(2) 0.025(2) 0.032(3) -0.005(2) 0.003(2) 0.0030(18)
N1 0.0276(18) 0.0138(18) 0.029(2) 0.0010(15) 0.0060(15) -0.0006(13)
N2 0.042(2) 0.0100(19) 0.032(2) -0.0003(15) 0.0006(17) 0.0003(14)
N3 0.0306(18) 0.0125(18) 0.037(2) 0.0009(16) 0.0033(16) 0.0016(14)
N4 0.0329(19) 0.0140(18) 0.034(2) -0.0043(16) 0.0061(17) -0.0029(14)
N5 0.094(4) 0.022(2) 0.033(3) -0.003(2) 0.011(3) 0.005(2)
O1 0.0215(14) 0.0139(15) 0.0398(18) 0.0023(13) 0.0152(13) 0.0045(11)
O2 0.0211(13) 0.0138(14) 0.0318(17) -0.0041(12) 0.0060(12) -0.0048(10)
O3 0.0390(17) 0.0150(16) 0.043(2) 0.0058(14) 0.0183(15) -0.0018(12)
O4 0.0247(14) 0.0122(14) 0.0243(15) -0.0072(12) 0.0048(12) 0.0006(11)
O5 0.0239(14) 0.0189(16) 0.0373(18) 0.0031(14) 0.0073(13) -0.0037(11)
O6 0.0284(15) 0.0115(15) 0.0341(18) -0.0028(13) 0.0014(13) 0.0043(11)
O7 0.0319(16) 0.0179(16) 0.042(2) -0.0050(14) 0.0123(14) 0.0032(12)
O8 0.0256(15) 0.0224(17) 0.046(2) -0.0010(15) -0.0074(14) -0.0073(12)
O9 0.0300(15) 0.0256(18) 0.0330(18) -0.0128(14) 0.0050(14) -0.0012(12)
O10 0.122(4) 0.025(2) 0.046(3) -0.0007(19) -0.024(2) 0.013(2)
O11 0.0224(14) 0.0261(17) 0.0308(17) 0.0011(14) 0.0036(13) 0.0000(12)
O12 0.0308(15) 0.0259(17) 0.0273(17) 0.0037(13) 0.0080(13) 0.0032(12)
O13 0.0338(16) 0.038(2) 0.0300(18) -0.0026(15) -0.0021(14) -0.0093(14)
O14 0.077(4) 0.070(5) 0.112(6) 0.000 0.019(4) 0.000

loop_
_atom_type_symbol
_atom_type_description
_atom_type_scat_dispersion_real
_atom_type_scat_dispersion_imag
_atom_type_scat_source
C C 0.0033 0.0016 'International Tables Vol C Tables 4.2.6.8 and 6.1.1.4'
H H 0.0000 0.0000 'International Tables Vol C Tables 4.2.6.8 and 6.1.1.4'
N N 0.0061 0.0033 'International Tables Vol C Tables 4.2.6.8 and 6.1.1.4'
O O 0.0106 0.0060 'International Tables Vol C Tables 4.2.6.8 and 6.1.1.4'
Cl Cl 0.1484 0.1585 'International Tables Vol C Tables 4.2.6.8 and 6.1.1.4'
Cu Cu 0.3201 1.2651 'International Tables Vol C Tables 4.2.6.8 and 6.1.1.4'
Gd Gd -0.1653 3.9035 'International Tables Vol C Tables 4.2.6.8 and 6.1.1.4'

loop_
_geom_angle_atom_site_label_1
_geom_angle_atom_site_label_2
_geom_angle_atom_site_label_3
_geom_angle
_geom_angle_site_symmetry_1
_geom_angle_site_symmetry_3
N1 Cu1 N1 139.50(19) 6 .
N1 Cu1 Cl1 107.85(10) 6 .
N1 Cu1 Cl1 107.85(10) . .
N1 Cu1 Cl3 93.46(11) 6 1_655
N1 Cu1 Cl3 93.46(11) . 1_655
Cl1 Cu1 Cl3 107.66(7) . 1_655
N1 Cu1 Cu3 107.50(11) 6 1_655
N1 Cu1 Cu3 107.50(11) . 1_655
Cl1 Cu1 Cu3 57.40(6) . 1_655
Cl3 Cu1 Cu3 50.26(4) 1_655 1_655
N2 Cu2 N2 161.8(2) 6 .
N2 Cu2 Cl2 99.03(12) 6 .
N2 Cu2 Cl2 99.03(12) . .
N3 Cu3 N3 139.8(2) . 6
N3 Cu3 Cl3 106.11(10) . .
N3 Cu3 Cl3 106.11(10) 6 .
N3 Cu3 Cl1 95.57(11) . 1_455
N3 Cu3 Cl1 95.57(12) 6 1_455
Cl3 Cu3 Cl1 109.82(7) . 1_455
N3 Cu3 Cu1 108.37(11) . 1_455
N3 Cu3 Cu1 108.37(11) 6 1_455
Cl3 Cu3 Cu1 59.84(6) . 1_455
Cl1 Cu3 Cu1 49.98(4) 1_455 1_455
N4 Cu4 N4 133.6(2) . 6
N4 Cu4 Cl4 106.21(11) . .
N4 Cu4 Cl4 106.21(11) 6 .
N4 Cu4 Cl5 101.13(11) . .
N4 Cu4 Cl5 101.13(11) 6 .
Cl4 Cu4 Cl5 105.51(6) . .
N5 Cu5 N5 158.0(3) . 6
N5 Cu5 Cl4 100.72(14) . .
N5 Cu5 Cl4 100.72(14) 6 .
O2 Gd1 O2 97.34(14) 7_656 8_455
O2 Gd1 O1 143.81(10) 7_656 2_656
O2 Gd1 O1 97.13(10) 8_455 2_656
O2 Gd1 O1 97.13(10) 7_656 .
O2 Gd1 O1 143.81(10) 8_455 .
O1 Gd1 O1 90.34(13) 2_656 .
O2 Gd1 O4 72.50(10) 7_656 2_656
O2 Gd1 O4 141.62(10) 8_455 2_656
O1 Gd1 O4 75.58(10) 2_656 2_656
O1 Gd1 O4 74.52(10) . 2_656
O2 Gd1 O4 141.62(10) 7_656 .
O2 Gd1 O4 72.50(10) 8_455 .
O1 Gd1 O4 74.52(10) 2_656 .
O1 Gd1 O4 75.58(10) . .
O4 Gd1 O4 137.07(13) 2_656 .
O2 Gd1 O11 76.05(9) 7_656 .
O2 Gd1 O11 70.47(10) 8_455 .
O1 Gd1 O11 77.89(9) 2_656 .
O1 Gd1 O11 145.48(10) . .
O4 Gd1 O11 71.16(9) 2_656 .
O4 Gd1 O11 129.92(9) . .
O2 Gd1 O11 70.47(10) 7_656 2_656
O2 Gd1 O11 76.05(9) 8_455 2_656
O1 Gd1 O11 145.48(10) 2_656 2_656
O1 Gd1 O11 77.89(9) . 2_656
O4 Gd1 O11 129.92(9) 2_656 2_656
O4 Gd1 O11 71.16(9) . 2_656
O11 Gd1 O11 128.35(13) . 2_656
O7 Gd2 O6 85.74(11) . 8
O7 Gd2 O8 147.70(12) . 8_455
O6 Gd2 O8 99.07(10) 8 8_455
O7 Gd2 O5 89.06(10) . .
O6 Gd2 O5 131.29(10) 8 .
O8 Gd2 O5 110.15(10) 8_455 .
O7 Gd2 O9 77.49(11) . 4
O6 Gd2 O9 76.45(11) 8 4
O8 Gd2 O9 72.77(11) 8_455 4
O5 Gd2 O9 148.60(11) . 4
O7 Gd2 O13 83.12(11) . .
O6 Gd2 O13 155.27(10) 8 .
O8 Gd2 O13 79.47(11) 8_455 .
O5 Gd2 O13 70.62(11) . .
O9 Gd2 O13 79.60(11) 4 .
O7 Gd2 O12 142.90(11) . .
O6 Gd2 O12 77.64(10) 8 .
O8 Gd2 O12 68.56(11) 8_455 .
O5 Gd2 O12 78.04(10) . .
O9 Gd2 O12 128.62(10) 4 .
O13 Gd2 O12 123.27(10) . .
O7 Gd2 O3 73.11(10) . .
O6 Gd2 O3 64.92(10) 8 .
O8 Gd2 O3 137.74(10) 8_455 .
O5 Gd2 O3 67.25(10) . .
O9 Gd2 O3 132.40(9) 4 .
O13 Gd2 O3 131.35(11) . .
O12 Gd2 O3 69.81(9) . .
Cu1 Cl1 Cu3 72.62(6) . 1_655
Cu2 Cl2 Cu2 180.0 5_656 .
Cu3 Cl3 Cu1 69.90(6) . 1_455
Cu4 Cl4 Cu5 98.52(8) . .
Cu4 Cl5 Cu4 180.00(4) . 5_655
N1 C1 C2 122.7(4) . .
N1 C1 H1 118.6 . .
C2 C1 H1 118.6 . .
C1 C2 C3 119.8(3) . .
C1 C2 H2 120.1 . .
C3 C2 H2 120.1 . .
C4 C3 C2 117.6(4) . .
C4 C3 C6 121.8(3) . .
C2 C3 C6 120.6(3) . .
C5 C4 C3 119.4(3) . .
C5 C4 H4 120.3 . .
C3 C4 H4 120.3 . .
N1 C5 C4 123.2(3) . .
N1 C5 H5 118.4 . .
C4 C5 H5 118.4 . .
O1 C6 O2 124.3(4) . .
O1 C6 C3 117.9(3) . .
O2 C6 C3 117.8(3) . .
N2 C7 C8 123.1(4) . .
N2 C7 H7 118.5 . .
C8 C7 H7 118.5 . .
C7 C8 C9 120.0(4) . .
C7 C8 H8 120.0 . .
C9 C8 H8 120.0 . .
C10 C9 C8 116.5(4) . .
C10 C9 C12 121.7(4) . .
C8 C9 C12 121.9(4) . .
C11 C10 C9 120.1(4) . .
C11 C10 H10 119.9 . .
C9 C10 H10 119.9 . .
N2 C11 C10 123.6(4) . .
N2 C11 H11 118.2 . .
C10 C11 H11 118.2 . .
O3 C12 O4 123.4(4) . .
O3 C12 C9 119.6(4) . .
O4 C12 C9 116.9(3) . .
N3 C13 C14 122.9(4) . .
N3 C13 H13 118.5 . .
C14 C13 H13 118.5 . .
C13 C14 C15 119.4(4) . .
C13 C14 H14 120.3 . .
C15 C14 H14 120.3 . .
C16 C15 C14 118.0(4) . .
C16 C15 C18 121.0(3) . .
C14 C15 C18 121.0(3) . .
C17 C16 C15 119.0(4) . .
C17 C16 H16 120.5 . .
C15 C16 H16 120.5 . .
N3 C17 C16 123.4(4) . .
N3 C17 H17 118.3 . .
C16 C17 H17 118.3 . .
O5 C18 O6 124.4(4) . .
O5 C18 C15 118.2(3) . .
O6 C18 C15 117.3(3) . .
N4 C19 C20 123.5(4) . .
N4 C19 H19 118.2 . .
C20 C19 H19 118.2 . .
C19 C20 C21 118.5(4) . .
C19 C20 H20 120.7 . .
C21 C20 H20 120.7 . .
C22 C21 C20 118.5(4) . .
C22 C21 C24 120.4(3) . .
C20 C21 C24 121.1(4) . .
C23 C22 C21 119.4(4) . .
C23 C22 H22 120.3 . .
C21 C22 H22 120.3 . .
N4 C23 C22 123.0(4) . .
N4 C23 H23 118.5 . .
C22 C23 H23 118.5 . .
O8 C24 O7 125.1(4) . .
O8 C24 C21 117.4(4) . .
O7 C24 C21 117.5(3) . .
N5 C25 C26 123.7(5) . .
N5 C25 H25 118.1 . .
C26 C25 H25 118.1 . .
C25 C26 C27 119.4(5) . .
C25 C26 H26 120.3 . .
C27 C26 H26 120.3 . .
C28 C27 C26 117.7(4) . .
C28 C27 C30 120.9(4) . .
C26 C27 C30 121.4(4) . .
C27 C28 C29 119.4(5) . .
C27 C28 H28 120.3 . .
C29 C28 H28 120.3 . .
N5 C29 C28 123.4(5) . .
N5 C29 H29 118.3 . .
C28 C29 H29 118.3 . .
O10 C30 O9 125.4(5) . .
O10 C30 C27 116.9(4) . .
O9 C30 C27 117.7(4) . .
C1 N1 C5 117.4(3) . .
C1 N1 Cu1 120.3(3) . .
C5 N1 Cu1 121.9(3) . .
C11 N2 C7 116.7(4) . .
C11 N2 Cu2 117.6(3) . .
C7 N2 Cu2 125.5(3) . .
C17 N3 C13 117.2(4) . .
C17 N3 Cu3 119.4(3) . .
C13 N3 Cu3 121.9(3) . .
C23 N4 C19 117.1(4) . .
C23 N4 Cu4 121.8(3) . .
C19 N4 Cu4 120.0(3) . .
C29 N5 C25 116.4(5) . .
C29 N5 Cu5 120.9(4) . .
C25 N5 Cu5 122.5(4) . .
C6 O1 Gd1 143.0(2) . .
C6 O2 Gd1 152.5(3) . 7_656
C12 O3 Gd2 126.0(3) . .
C12 O4 Gd1 128.4(2) . .
C18 O5 Gd2 138.3(3) . .
C18 O6 Gd2 139.3(3) . 8_455
C24 O7 Gd2 157.7(3) . .
C24 O8 Gd2 137.9(3) . 8
C30 O9 Gd2 127.7(3) . 4_545

loop_
_geom_bond_atom_site_label_1
_geom_bond_atom_site_label_2
_geom_bond_distance
_geom_bond_site_symmetry_2
Cu1 N1 1.970(3) 6
Cu1 N1 1.970(3) .
Cu1 Cl1 2.3634(17) .
Cu1 Cl3 2.712(2) 1_655
Cu1 Cu3 2.9453(16) 1_655
Cu2 N2 1.935(4) 6
Cu2 N2 1.935(4) .
Cu2 Cl2 2.6272(12) .
Cu3 N3 1.953(4) .
Cu3 N3 1.953(4) 6
Cu3 Cl3 2.4118(18) .
Cu3 Cl1 2.600(2) 1_455
Cu3 Cu1 2.9453(16) 1_455
Cu4 N4 1.975(4) .
Cu4 N4 1.975(4) 6
Cu4 Cl4 2.3771(18) .
Cu4 Cl5 2.4572(11) .
Cu5 N5 1.956(4) .
Cu5 N5 1.956(4) 6
Cu5 Cl4 2.533(2) .
Gd1 O2 2.313(3) 7_656
Gd1 O2 2.313(3) 8_455
Gd1 O1 2.359(3) 2_656
Gd1 O1 2.359(3) .
Gd1 O4 2.460(3) 2_656
Gd1 O4 2.460(3) .
Gd1 O11 2.570(3) .
Gd1 O11 2.570(3) 2_656
Gd2 O7 2.264(3) .
Gd2 O6 2.337(3) 8
Gd2 O8 2.373(3) 8_455
Gd2 O5 2.393(3) .
Gd2 O9 2.407(3) 4
Gd2 O13 2.436(3) .
Gd2 O12 2.501(3) .
Gd2 O3 2.771(3) .
Cl1 Cu3 2.600(2) 1_655
Cl2 Cu2 2.6272(12) 5_656
Cl3 Cu1 2.712(2) 1_455
Cl5 Cu4 2.4572(11) 5_655
C1 N1 1.341(5) .
C1 C2 1.377(6) .
C1 H1 0.9300 .
C2 C3 1.388(5) .
C2 H2 0.9300 .
C3 C4 1.387(5) .
C3 C6 1.500(5) .
C4 C5 1.376(6) .
C4 H4 0.9300 .
C5 N1 1.345(5) .
C5 H5 0.9300 .
C6 O1 1.246(4) .
C6 O2 1.258(4) .
C7 N2 1.349(6) .
C7 C8 1.370(6) .
C7 H7 0.9300 .
C8 C9 1.398(6) .
C8 H8 0.9300 .
C9 C10 1.389(5) .
C9 C12 1.494(6) .
C10 C11 1.366(6) .
C10 H10 0.9300 .
C11 N2 1.339(6) .
C11 H11 0.9300 .
C12 O3 1.246(5) .
C12 O4 1.282(5) .
C13 N3 1.342(5) .
C13 C14 1.377(6) .
C13 H13 0.9300 .
C14 C15 1.386(5) .
C14 H14 0.9300 .
C15 C16 1.384(5) .
C15 C18 1.496(5) .
C16 C17 1.377(6) .
C16 H16 0.9300 .
C17 N3 1.339(5) .
C17 H17 0.9300 .
C18 O5 1.252(5) .
C18 O6 1.261(5) .
C19 N4 1.338(5) .
C19 C20 1.375(6) .
C19 H19 0.9300 .
C20 C21 1.384(5) .
C20 H20 0.9300 .
C21 C22 1.373(5) .
C21 C24 1.499(6) .
C22 C23 1.374(6) .
C22 H22 0.9300 .
C23 N4 1.337(6) .
C23 H23 0.9300 .
C24 O8 1.242(5) .
C24 O7 1.256(5) .
C25 N5 1.336(7) .
C25 C26 1.370(7) .
C25 H25 0.9300 .
C26 C27 1.376(6) .
C26 H26 0.9300 .
C27 C28 1.373(6) .
C27 C30 1.520(6) .
C28 C29 1.379(7) .
C28 H28 0.9300 .
C29 N5 1.333(7) .
C29 H29 0.9300 .
C30 O10 1.232(6) .
C30 O9 1.265(5) .
O2 Gd1 2.313(3) 7_656
O6 Gd2 2.337(3) 8_455
O8 Gd2 2.373(3) 8
O9 Gd2 2.407(3) 4_545

loop_
_geom_torsion_atom_site_label_1
_geom_torsion_atom_site_label_2
_geom_torsion_atom_site_label_3
_geom_torsion_atom_site_label_4
_geom_torsion
_geom_torsion_site_symmetry_1
_geom_torsion_site_symmetry_4
N1 Cu1 Cl1 Cu3 99.73(12) 6 1_655
N1 Cu1 Cl1 Cu3 -99.73(12) . 1_655
Cl3 Cu1 Cl1 Cu3 0.0 1_655 1_655
N2 Cu2 Cl2 Cu2 89(100) 6 5_656
N2 Cu2 Cl2 Cu2 -89(100) . 5_656
N3 Cu3 Cl3 Cu1 -102.21(12) . 1_455
N3 Cu3 Cl3 Cu1 102.21(12) 6 1_455
Cl1 Cu3 Cl3 Cu1 0.0 1_455 1_455
N4 Cu4 Cl4 Cu5 106.81(12) . .
N4 Cu4 Cl4 Cu5 -106.81(12) 6 .
Cl5 Cu4 Cl4 Cu5 0.0 . .
N5 Cu5 Cl4 Cu4 92.55(17) . .
N5 Cu5 Cl4 Cu4 -92.55(17) 6 .
N4 Cu4 Cl5 Cu4 -110.48(11) . 5_655
N4 Cu4 Cl5 Cu4 110.48(12) 6 5_655
Cl4 Cu4 Cl5 Cu4 0.00(3) . 5_655
N1 C1 C2 C3 -1.0(7) . .
C1 C2 C3 C4 1.1(6) . .
C1 C2 C3 C6 -176.0(4) . .
C2 C3 C4 C5 -0.4(6) . .
C6 C3 C4 C5 176.6(4) . .
C3 C4 C5 N1 -0.4(7) . .
C4 C3 C6 O1 174.8(4) . .
C2 C3 C6 O1 -8.3(6) . .
C4 C3 C6 O2 -5.1(6) . .
C2 C3 C6 O2 171.8(4) . .
N2 C7 C8 C9 0.4(7) . .
C7 C8 C9 C10 -1.0(6) . .
C7 C8 C9 C12 178.7(4) . .
C8 C9 C10 C11 0.7(6) . .
C12 C9 C10 C11 -178.9(4) . .
C9 C10 C11 N2 0.1(7) . .
C10 C9 C12 O3 -165.5(4) . .
C8 C9 C12 O3 14.8(6) . .
C10 C9 C12 O4 13.8(6) . .
C8 C9 C12 O4 -165.8(4) . .
N3 C13 C14 C15 -0.6(7) . .
C13 C14 C15 C16 -0.5(6) . .
C13 C14 C15 C18 -178.1(4) . .
C14 C15 C16 C17 1.4(6) . .
C18 C15 C16 C17 179.1(4) . .
C15 C16 C17 N3 -1.4(7) . .
C16 C15 C18 O5 -178.3(4) . .
C14 C15 C18 O5 -0.7(6) . .
C16 C15 C18 O6 2.1(6) . .
C14 C15 C18 O6 179.7(4) . .
N4 C19 C20 C21 -0.3(7) . .
C19 C20 C21 C22 0.9(6) . .
C19 C20 C21 C24 -176.6(4) . .
C20 C21 C22 C23 -1.3(7) . .
C24 C21 C22 C23 176.2(4) . .
C21 C22 C23 N4 1.0(8) . .
C22 C21 C24 O8 6.2(6) . .
C20 C21 C24 O8 -176.4(4) . .
C22 C21 C24 O7 -172.1(4) . .
C20 C21 C24 O7 5.3(6) . .
N5 C25 C26 C27 0.6(9) . .
C25 C26 C27 C28 -0.3(7) . .
C25 C26 C27 C30 -177.8(5) . .
C26 C27 C28 C29 -0.6(7) . .
C30 C27 C28 C29 176.8(4) . .
C27 C28 C29 N5 1.5(8) . .
C28 C27 C30 O10 30.7(7) . .
C26 C27 C30 O10 -151.9(5) . .
C28 C27 C30 O9 -147.7(4) . .
C26 C27 C30 O9 29.7(6) . .
C2 C1 N1 C5 0.2(7) . .
C2 C1 N1 Cu1 -171.7(3) . .
C4 C5 N1 C1 0.5(7) . .
C4 C5 N1 Cu1 172.3(3) . .
N1 Cu1 N1 C1 -24.6(6) 6 .
Cl1 Cu1 N1 C1 -175.3(3) . .
Cl3 Cu1 N1 C1 74.9(3) 1_655 .
Cu3 Cu1 N1 C1 124.1(3) 1_655 .
N1 Cu1 N1 C5 163.9(2) 6 .
Cl1 Cu1 N1 C5 13.1(4) . .
Cl3 Cu1 N1 C5 -96.7(3) 1_655 .
Cu3 Cu1 N1 C5 -47.4(4) 1_655 .
C10 C11 N2 C7 -0.7(7) . .
C10 C11 N2 Cu2 173.4(4) . .
C8 C7 N2 C11 0.5(7) . .
C8 C7 N2 Cu2 -173.2(3) . .
N2 Cu2 N2 C11 134.5(6) 6 .
Cl2 Cu2 N2 C11 -52.5(3) . .
N2 Cu2 N2 C7 -51.9(9) 6 .
Cl2 Cu2 N2 C7 121.1(4) . .
C16 C17 N3 C13 0.3(7) . .
C16 C17 N3 Cu3 166.3(4) . .
C14 C13 N3 C17 0.7(7) . .
C14 C13 N3 Cu3 -164.8(4) . .
N3 Cu3 N3 C17 156.4(3) 6 .
Cl3 Cu3 N3 C17 14.3(4) . .
Cl1 Cu3 N3 C17 -98.2(3) 1_455 .
Cu1 Cu3 N3 C17 -48.6(4) 1_455 .
N3 Cu3 N3 C13 -38.3(6) 6 .
Cl3 Cu3 N3 C13 179.6(3) . .
Cl1 Cu3 N3 C13 67.1(4) 1_455 .
Cu1 Cu3 N3 C13 116.7(4) 1_455 .
C22 C23 N4 C19 -0.4(7) . .
C22 C23 N4 Cu4 167.5(4) . .
C20 C19 N4 C23 0.0(7) . .
C20 C19 N4 Cu4 -168.1(4) . .
N4 Cu4 N4 C23 41.8(6) 6 .
Cl4 Cu4 N4 C23 174.5(4) . .
Cl5 Cu4 N4 C23 -75.5(4) . .
N4 Cu4 N4 C19 -150.7(3) 6 .
Cl4 Cu4 N4 C19 -17.9(4) . .
Cl5 Cu4 N4 C19 92.0(3) . .
C28 C29 N5 C25 -1.3(8) . .
C28 C29 N5 Cu5 173.1(4) . .
C26 C25 N5 C29 0.2(8) . .
C26 C25 N5 Cu5 -174.0(4) . .
N5 Cu5 N5 C29 138.6(7) 6 .
Cl4 Cu5 N5 C29 -54.8(4) . .
N5 Cu5 N5 C25 -47.3(11) 6 .
Cl4 Cu5 N5 C25 119.2(4) . .
O2 C6 O1 Gd1 0.1(7) . .
C3 C6 O1 Gd1 -179.8(3) . .
O2 Gd1 O1 C6 -27.4(4) 7_656 .
O2 Gd1 O1 C6 85.5(5) 8_455 .
O1 Gd1 O1 C6 -171.9(5) 2_656 .
O4 Gd1 O1 C6 -97.0(4) 2_656 .
O4 Gd1 O1 C6 114.2(4) . .
O11 Gd1 O1 C6 -103.1(4) . .
O11 Gd1 O1 C6 40.8(4) 2_656 .
O1 C6 O2 Gd1 79.8(7) . 7_656
C3 C6 O2 Gd1 -100.3(6) . 7_656
O4 C12 O3 Gd2 -72.7(5) . .
C9 C12 O3 Gd2 106.6(4) . .
O7 Gd2 O3 C12 -130.4(3) . .
O6 Gd2 O3 C12 136.4(4) 8 .
O8 Gd2 O3 C12 61.2(4) 8_455 .
O5 Gd2 O3 C12 -34.1(3) . .
O9 Gd2 O3 C12 175.3(3) 4 .
O13 Gd2 O3 C12 -66.1(4) . .
O12 Gd2 O3 C12 51.0(3) . .
O3 C12 O4 Gd1 -84.6(5) . .
C9 C12 O4 Gd1 96.1(4) . .
O2 Gd1 O4 C12 60.4(4) 7_656 .
O2 Gd1 O4 C12 139.9(3) 8_455 .
O1 Gd1 O4 C12 -117.3(3) 2_656 .
O1 Gd1 O4 C12 -22.8(3) . .
O4 Gd1 O4 C12 -69.9(3) 2_656 .
O11 Gd1 O4 C12 -176.2(3) . .
O11 Gd1 O4 C12 59.1(3) 2_656 .
O6 C18 O5 Gd2 -11.5(7) . .
C15 C18 O5 Gd2 169.0(3) . .
O7 Gd2 O5 C18 -162.4(4) . .
O6 Gd2 O5 C18 114.1(4) 8 .
O8 Gd2 O5 C18 -9.0(4) 8_455 .
O9 Gd2 O5 C18 -98.7(4) 4 .
O13 Gd2 O5 C18 -79.4(4) . .
O12 Gd2 O5 C18 52.6(4) . .
O3 Gd2 O5 C18 125.5(4) . .
O5 C18 O6 Gd2 97.0(5) . 8_455
C15 C18 O6 Gd2 -83.5(5) . 8_455
O8 C24 O7 Gd2 -83.9(8) . .
C21 C24 O7 Gd2 94.2(8) . .
O6 Gd2 O7 C24 67.8(7) 8 .
O8 Gd2 O7 C24 168.0(7) 8_455 .
O5 Gd2 O7 C24 -63.8(7) . .
O9 Gd2 O7 C24 144.8(8) 4 .
O13 Gd2 O7 C24 -134.4(7) . .
O12 Gd2 O7 C24 4.8(8) . .
O3 Gd2 O7 C24 2.7(7) . .
O7 C24 O8 Gd2 -7.7(7) . 8
C21 C24 O8 Gd2 174.1(3) . 8
O10 C30 O9 Gd2 -60.6(6) . 4_545
C27 C30 O9 Gd2 117.6(4) . 4_545
